data_4088432
loop_
_publ_author_name
'Dai, Huimin'
'Liu, Guifeng'
'Zhang, Xiaolei'
'Yan, Hong'
'Lu, Changsheng'

_publ_section_title
;
 Pyrrolylmethyl Functionalized o-Carborane Derivatives
;
_journal_issue 10
_journal_name_full Organometallics
_journal_page_first 1488
_journal_paper_doi 10.1021/acs.organomet.6b00082
_journal_volume 35
_journal_year 2016
_chemical_formula_moiety 'C27 H37 B10 Co N O4.50 S2'
_chemical_formula_sum 'C27 H37 B10 Co N O4.5 S2'
_chemical_formula_weight 678.73
_space_group_IT_number 14
_space_group_name_Hall '-P 2ybc'
_space_group_name_H-M_alt 'P 1 21/c 1'
_symmetry_cell_setting monoclinic
_symmetry_space_group_name_Hall '-P 2ybc'
_symmetry_space_group_name_H-M 'P 1 21/c 1'
_atom_sites_solution_hydrogens geom
_atom_sites_solution_primary direct
_atom_sites_solution_secondary difmap
_audit_creation_method SHELXL-97
_cell_angle_alpha 90.00
_cell_angle_beta 99.046(2)
_cell_angle_gamma 90.00
_cell_formula_units_Z 4
_cell_length_a 15.777(2)
_cell_length_b 13.8086(19)
_cell_length_c 17.037(2)
_cell_measurement_reflns_used 1967
_cell_measurement_temperature 273(2)
_cell_measurement_theta_max 19.46
_cell_measurement_theta_min 2.20
_cell_volume 3665.5(8)
_computing_cell_refinement SMART
_computing_data_collection 'SMART (Bruker, 2000)'
_computing_data_reduction 'SAINT (Bruker, 2000)'
_computing_molecular_graphics SHELXTL
_computing_publication_material SHELXTL
_computing_structure_refinement SHELXTL
_computing_structure_solution 'SHELXTL (Bruker, 2000)'
_diffrn_ambient_temperature 273(2)
_diffrn_measured_fraction_theta_full 0.996
_diffrn_measured_fraction_theta_max 0.996
_diffrn_measurement_device_type 'Bruker Smart Apex CCD'
_diffrn_measurement_method 'phi and omega scans'
_diffrn_radiation_monochromator graphite
_diffrn_radiation_source 'fine-focus sealed tube'
_diffrn_radiation_type MoK\a
_diffrn_radiation_wavelength 0.71073
_diffrn_reflns_av_R_equivalents 0.0900
_diffrn_reflns_av_sigmaI/netI 0.1202
_diffrn_reflns_limit_h_max 18
_diffrn_reflns_limit_h_min -15
_diffrn_reflns_limit_k_max 14
_diffrn_reflns_limit_k_min -16
_diffrn_reflns_limit_l_max 16
_diffrn_reflns_limit_l_min -20
_diffrn_reflns_number 18091
_diffrn_reflns_theta_full 25.00
_diffrn_reflns_theta_max 25.00
_diffrn_reflns_theta_min 1.97
_exptl_absorpt_coefficient_mu 0.615
_exptl_absorpt_correction_T_max 0.8664
_exptl_absorpt_correction_T_min 0.8369
_exptl_absorpt_correction_type multi-scan
_exptl_absorpt_process_details 'SADABS; Bruker, 2000'
_exptl_crystal_colour brown
_exptl_crystal_density_diffrn 1.230
_exptl_crystal_density_method 'not measured'
_exptl_crystal_description block
_exptl_crystal_F_000 1404
_exptl_crystal_size_max 0.30
_exptl_crystal_size_mid 0.26
_exptl_crystal_size_min 0.24
_refine_diff_density_max 0.898
_refine_diff_density_min -0.493
_refine_diff_density_rms 0.114
_refine_ls_extinction_method none
_refine_ls_goodness_of_fit_ref 1.046
_refine_ls_hydrogen_treatment refall
_refine_ls_matrix_type fullcycle
_refine_ls_number_parameters 457
_refine_ls_number_reflns 6433
_refine_ls_number_restraints 89
_refine_ls_restrained_S_all 1.045
_refine_ls_R_factor_all 0.1278
_refine_ls_R_factor_gt 0.0687
_refine_ls_shift/su_max 0.013
_refine_ls_shift/su_mean 0.001
_refine_ls_structure_factor_coef Fsqd
_refine_ls_weighting_details 'calc w=1/[\s^2^(Fo^2^)+(0.0610P)^2^+0.0000P] where P=(Fo^2^+2Fc^2^)/3'
_refine_ls_weighting_scheme calc
_refine_ls_wR_factor_gt 0.1588
_refine_ls_wR_factor_ref 0.1791
_reflns_number_gt 3355
_reflns_number_total 6433
_reflns_threshold_expression >2sigma(I)
_cod_data_source_file om6b00082_si_002.cif
_cod_data_source_block 4a
_cod_depositor_comments
;
The following automatic conversions were performed:

data item '_symmetry_cell_setting' value 'Monoclinic' was changed to
'monoclinic' in accordance with the
/home/saulius/struct/COD-crude-data/automatic-downloads/DataCite-retrospective/ACS/depositions/lib/dictionaries/cif_core.dic
dictionary named 'cif_core.dic' version 2.4.2 last updated on
2011-04-26.

Automatic conversion script
Id: cif_fix_values 6909 2019-04-08 15:41:33Z antanas 
;
_cod_original_cell_volume 3665.5(9)
_cod_original_sg_symbol_H-M P2(1)/c
_cod_original_formula_sum 'C27 H37 B10 Co N O4.50 S2'
_cod_database_code 4088432

loop_
_symmetry_equiv_pos_as_xyz
'x, y, z'
'-x, y+1/2, -z+1/2'
'-x, -y, -z'
'x, -y-1/2, z-1/2'

loop_
_atom_site_label
_atom_site_type_symbol
_atom_site_fract_x
_atom_site_fract_y
_atom_site_fract_z
_atom_site_U_iso_or_equiv
_atom_site_adp_type
_atom_site_occupancy
_atom_site_symmetry_multiplicity
_atom_site_calc_flag
_atom_site_refinement_flags
_atom_site_disorder_assembly
_atom_site_disorder_group
Co1 Co 0.62477(3) 0.92750(3) 0.78620(3) 0.04374(13) Uani 1 1 d D . .
S1 S 0.72643(6) 0.72587(7) 0.89588(5) 0.0545(3) Uani 1 1 d . A .
S2 S 0.76461(5) 0.90540(6) 0.77079(5) 0.0492(3) Uani 1 1 d . . .
O1 O 0.72932(16) 0.53555(19) 0.98743(16) 0.0740(9) Uani 1 1 d . . .
O2 O 0.86983(16) 0.53800(19) 1.02865(18) 0.0890(10) Uani 1 1 d D . .
O3 O 0.24169(16) 0.7272(2) 0.72770(17) 0.0859(10) Uani 1 1 d . . .
O4 O 0.15875(15) 0.8338(2) 0.65228(19) 0.0928(11) Uani 1 1 d . . .
B3 B 0.6674(2) 0.7309(3) 0.7225(2) 0.0403(11) Uani 1 1 d . . .
B4 B 0.6868(2) 0.6043(3) 0.7476(2) 0.0456(12) Uani 1 1 d . . .
H4 H 0.6377 0.5607 0.7706 0.055 Uiso 1 1 calc R . .
B5 B 0.7993(2) 0.5900(3) 0.7817(2) 0.0479(12) Uani 1 1 d . . .
H5 H 0.8248 0.5367 0.8274 0.057 Uiso 1 1 calc R . .
B6 B 0.8456(2) 0.7069(3) 0.7754(2) 0.0490(12) Uani 1 1 d . . .
H6 H 0.9004 0.7316 0.8188 0.059 Uiso 1 1 calc R . .
B7 B 0.7216(2) 0.7530(3) 0.6406(2) 0.0450(12) Uani 1 1 d . . .
H7A H 0.6953 0.8044 0.5937 0.054 Uiso 1 1 calc R . .
B8 B 0.6739(2) 0.6392(3) 0.6480(2) 0.0447(12) Uani 1 1 d . . .
H8 H 0.6166 0.6166 0.6067 0.054 Uiso 1 1 calc R . .
B9 B 0.7561(2) 0.5546(3) 0.6841(2) 0.0522(13) Uani 1 1 d . . .
H9A H 0.7534 0.4781 0.6657 0.063 Uiso 1 1 calc R . .
B10 B 0.8543(2) 0.6195(3) 0.7038(2) 0.0492(12) Uani 1 1 d . . .
H10 H 0.9162 0.5850 0.6992 0.059 Uiso 1 1 calc R . .
B11 B 0.8338(2) 0.7430(3) 0.6747(2) 0.0499(13) Uani 1 1 d . . .
H11 H 0.8817 0.7882 0.6515 0.060 Uiso 1 1 calc R . .
B12 B 0.7766(2) 0.6481(3) 0.6178(2) 0.0512(13) Uani 1 1 d . . .
H12A H 0.7871 0.6319 0.5568 0.061 Uiso 1 1 calc R . .
N1 N 0.53233(15) 1.00835(19) 0.62127(14) 0.0424(8) Uani 1 1 d . . .
C1 C 0.74491(19) 0.6901(2) 0.80088(18) 0.0426(10) Uani 1 1 d . . .
C2 C 0.76579(19) 0.7870(2) 0.73292(18) 0.0433(10) Uani 1 1 d . . .
C3 C 0.8155(2) 0.6722(2) 0.95930(19) 0.0528(11) Uani 1 1 d . . .
H3A H 0.8629 0.6660 0.9297 0.063 Uiso 1 1 calc R A .
H3B H 0.8335 0.7156 1.0036 0.063 Uiso 1 1 calc R . .
C4 C 0.7973(2) 0.5739(3) 0.9918(2) 0.0555(11) Uani 1 1 d . A .
C5 C 0.8534(6) 0.4529(6) 1.0853(6) 0.093(2) Uani 0.50 1 d PU A 2
H5A H 0.8080 0.4094 1.0620 0.111 Uiso 0.50 1 calc PR A 2
H5B H 0.8436 0.4747 1.1373 0.111 Uiso 0.50 1 calc PR A 2
C6 C 0.9501(6) 0.4081(7) 1.0857(6) 0.123(3) Uani 0.50 1 d PU A 2
H6A H 0.9921 0.4526 1.1119 0.184 Uiso 0.50 1 calc PR A 2
H6B H 0.9596 0.3983 1.0320 0.184 Uiso 0.50 1 calc PR A 2
H6C H 0.9550 0.3474 1.1134 0.184 Uiso 0.50 1 calc PR A 2
C7 C 0.58996(19) 0.7932(2) 0.74039(18) 0.0415(9) Uani 1 1 d . . .
H7 H 0.5510 0.7582 0.7699 0.050 Uiso 1 1 calc R . .
C8 C 0.54870(18) 0.8662(2) 0.68872(18) 0.0401(9) Uani 1 1 d . . .
C9 C 0.5940(2) 0.9442(2) 0.65950(18) 0.0432(10) Uani 1 1 d . . .
H9 H 0.6393 0.9255 0.6292 0.052 Uiso 1 1 calc R . .
C10 C 0.4531(2) 0.9750(2) 0.62736(18) 0.0457(10) Uani 1 1 d . . .
H10A H 0.4021 1.0058 0.6063 0.055 Uiso 1 1 calc R . .
C11 C 0.45804(19) 0.8894(2) 0.66884(18) 0.0423(10) Uani 1 1 d . . .
C12 C 0.38635(19) 0.8342(2) 0.68753(19) 0.0485(10) Uani 1 1 d . . .
H12 H 0.3988 0.7829 0.7229 0.058 Uiso 1 1 calc R . .
C13 C 0.3048(2) 0.8494(3) 0.6594(2) 0.0568(12) Uani 1 1 d . . .
H13 H 0.2912 0.8977 0.6215 0.068 Uiso 1 1 calc R . .
C14 C 0.2355(2) 0.7952(3) 0.6841(2) 0.0658(13) Uani 1 1 d . . .
C15 C 0.0814(2) 0.7928(4) 0.6807(3) 0.115(2) Uani 1 1 d . . .
H15A H 0.0312 0.8024 0.6406 0.138 Uiso 1 1 calc R . .
H15B H 0.0890 0.7238 0.6897 0.138 Uiso 1 1 calc R . .
C16 C 0.0686(3) 0.8409(4) 0.7550(3) 0.151(3) Uani 1 1 d . . .
H16A H 0.0639 0.9096 0.7465 0.227 Uiso 1 1 calc R . .
H16B H 0.1166 0.8275 0.7957 0.227 Uiso 1 1 calc R . .
H16C H 0.0169 0.8171 0.7714 0.227 Uiso 1 1 calc R . .
C17 C 0.5522(2) 1.0993(2) 0.58945(18) 0.0434(10) Uani 1 1 d . . .
C18 C 0.6283(2) 1.1436(3) 0.6175(2) 0.0677(13) Uani 1 1 d . . .
H18 H 0.6666 1.1147 0.6577 0.081 Uiso 1 1 calc R . .
C19 C 0.6485(3) 1.2317(3) 0.5859(2) 0.0823(15) Uani 1 1 d . . .
H19 H 0.7012 1.2606 0.6040 0.099 Uiso 1 1 calc R . .
C20 C 0.5922(3) 1.2759(3) 0.5291(2) 0.0800(14) Uani 1 1 d . . .
H20 H 0.6054 1.3355 0.5087 0.096 Uiso 1 1 calc R . .
C21 C 0.5155(3) 1.2317(3) 0.5020(2) 0.0716(13) Uani 1 1 d . . .
H21 H 0.4770 1.2612 0.4621 0.086 Uiso 1 1 calc R . .
C22 C 0.4942(2) 1.1442(3) 0.53273(19) 0.0554(11) Uani 1 1 d . . .
H22 H 0.4410 1.1160 0.5152 0.066 Uiso 1 1 calc R . .
C23 C 0.5250(2) 0.9669(3) 0.8450(2) 0.0644(12) Uani 1 1 d . . .
H23 H 0.4649 0.9465 0.8320 0.077 Uiso 1 1 calc R . .
C24 C 0.5895(2) 0.9221(3) 0.8985(2) 0.0642(12) Uani 1 1 d . . .
H24 H 0.5821 0.8625 0.9279 0.077 Uiso 1 1 calc R . .
C25 C 0.6660(2) 0.9719(3) 0.9017(2) 0.0620(12) Uani 1 1 d . . .
H25 H 0.7208 0.9555 0.9347 0.074 Uiso 1 1 calc R . .
C26 C 0.6493(2) 1.0538(3) 0.8509(2) 0.0638(12) Uani 1 1 d . . .
H26 H 0.6904 1.1044 0.8423 0.077 Uiso 1 1 calc R . .
C27 C 0.5625(2) 1.0490(3) 0.8162(2) 0.0642(12) Uani 1 1 d . . .
H27 H 0.5326 1.0961 0.7786 0.077 Uiso 1 1 calc R . .
C5A C 0.8682(6) 0.4354(5) 1.0534(5) 0.098(2) Uani 0.50 1 d PDU A 1
H5AA H 0.8889 0.3934 1.0149 0.117 Uiso 0.50 1 calc PR A 1
H5AB H 0.8105 0.4157 1.0593 0.117 Uiso 0.50 1 calc PR A 1
C6A C 0.9269(6) 0.4320(7) 1.1318(5) 0.114(3) Uani 0.50 1 d PDU A 1
H6AA H 0.9377 0.3658 1.1474 0.171 Uiso 0.50 1 calc PR A 1
H6AB H 0.9004 0.4648 1.1713 0.171 Uiso 0.50 1 calc PR A 1
H6AC H 0.9801 0.4633 1.1268 0.171 Uiso 0.50 1 calc PR A 1
O1W O 0.86165(6) 1.38637(7) 0.48221(6) 0.2404(4) Uani 0.25 1 d PDU B 1
H1WB H 0.83600(9) 1.35085(12) 0.50909(12) 0.361 Uiso 0.25 1 d PD C 1
H1WA H 0.89467(9) 1.42955(10) 0.50042(19) 0.361 Uiso 0.25 1 d PD D 1
O2W O 0.94984(6) 1.38694(6) 0.56170(8) 0.2406(5) Uani 0.25 1 d PDU E 2
H2WA H 0.93818(17) 1.43388(9) 0.53251(12) 0.361 Uiso 0.25 1 d PD F 2
H2WB H 0.99167(7) 1.35188(11) 0.5610(3) 0.361 Uiso 0.25 1 d PD G 2

loop_
_atom_site_aniso_label
_atom_site_aniso_U_11
_atom_site_aniso_U_22
_atom_site_aniso_U_33
_atom_site_aniso_U_23
_atom_site_aniso_U_13
_atom_site_aniso_U_12
Co1 0.0474(3) 0.0383(3) 0.0448(3) 0.0011(2) 0.0053(2) 0.0036(2)
S1 0.0606(5) 0.0620(6) 0.0421(5) 0.0079(4) 0.0120(4) 0.0177(5)
S2 0.0444(5) 0.0449(5) 0.0569(5) 0.0014(4) 0.0040(4) -0.0042(4)
O1 0.0690(16) 0.0620(17) 0.0861(19) 0.0144(14) -0.0030(15) -0.0126(14)
O2 0.0644(17) 0.0724(19) 0.120(2) 0.0384(16) -0.0188(16) 0.0107(14)
O3 0.0628(16) 0.076(2) 0.120(2) 0.0242(17) 0.0159(16) -0.0002(15)
O4 0.0403(14) 0.087(2) 0.147(3) 0.0193(19) 0.0029(16) -0.0086(14)
B3 0.0348(19) 0.040(2) 0.045(2) 0.0063(18) 0.0040(18) 0.0017(17)
B4 0.046(2) 0.034(2) 0.056(2) 0.0095(18) 0.007(2) 0.0051(17)
B5 0.047(2) 0.046(2) 0.049(2) 0.0089(19) 0.006(2) 0.0170(19)
B6 0.037(2) 0.056(3) 0.053(2) 0.014(2) 0.0039(19) 0.0035(19)
B7 0.042(2) 0.053(3) 0.039(2) 0.0037(19) 0.0023(18) 0.0042(19)
B8 0.043(2) 0.047(2) 0.042(2) 0.0035(18) 0.0024(19) 0.0006(19)
B9 0.057(2) 0.050(3) 0.049(2) 0.005(2) 0.006(2) 0.013(2)
B10 0.036(2) 0.063(3) 0.049(2) 0.005(2) 0.0095(19) 0.0137(19)
B11 0.039(2) 0.068(3) 0.044(2) 0.006(2) 0.0095(19) 0.007(2)
B12 0.052(2) 0.059(3) 0.044(2) 0.007(2) 0.010(2) 0.009(2)
N1 0.0412(14) 0.0450(16) 0.0404(15) 0.0034(12) 0.0044(13) 0.0078(13)
C1 0.0441(18) 0.044(2) 0.0390(18) 0.0102(15) 0.0060(15) 0.0098(15)
C2 0.0407(18) 0.0405(19) 0.049(2) 0.0036(16) 0.0085(16) -0.0025(15)
C3 0.059(2) 0.057(2) 0.0376(19) 0.0003(17) -0.0050(17) 0.0032(18)
C4 0.064(2) 0.055(2) 0.044(2) 0.0024(18) -0.0034(18) 0.006(2)
C5 0.096(4) 0.085(4) 0.093(4) 0.011(3) 0.003(3) 0.015(3)
C6 0.125(5) 0.117(5) 0.126(5) 0.012(4) 0.016(4) 0.021(4)
C7 0.0367(17) 0.0426(19) 0.0454(19) 0.0051(15) 0.0069(15) -0.0018(15)
C8 0.0358(17) 0.0430(19) 0.0407(18) -0.0019(15) 0.0029(15) 0.0073(15)
C9 0.0409(17) 0.044(2) 0.0441(19) -0.0002(15) 0.0057(15) 0.0112(15)
C10 0.0392(18) 0.051(2) 0.046(2) -0.0009(16) 0.0042(16) 0.0075(16)
C11 0.0404(18) 0.0417(19) 0.0450(19) -0.0053(16) 0.0069(16) 0.0022(15)
C12 0.0474(19) 0.040(2) 0.058(2) -0.0047(16) 0.0081(17) 0.0077(16)
C13 0.044(2) 0.053(2) 0.072(2) 0.0078(19) 0.0051(19) 0.0019(17)
C14 0.041(2) 0.065(3) 0.089(3) -0.005(2) 0.003(2) 0.0029(18)
C15 0.050(2) 0.117(4) 0.178(5) 0.014(4) 0.014(3) -0.025(3)
C16 0.116(4) 0.176(6) 0.173(5) -0.040(5) 0.059(4) -0.068(4)
C17 0.0487(19) 0.045(2) 0.0375(18) 0.0059(15) 0.0114(16) 0.0086(15)
C18 0.065(2) 0.061(3) 0.074(3) 0.025(2) 0.000(2) 0.001(2)
C19 0.089(3) 0.063(3) 0.094(3) 0.022(2) 0.010(3) -0.015(2)
C20 0.105(3) 0.057(3) 0.082(3) 0.026(2) 0.028(3) 0.017(2)
C21 0.103(3) 0.061(3) 0.048(2) 0.0164(19) 0.005(2) 0.026(2)
C22 0.069(2) 0.055(2) 0.042(2) 0.0024(17) 0.0054(18) 0.0138(19)
C23 0.057(2) 0.068(3) 0.070(3) -0.017(2) 0.017(2) 0.003(2)
C24 0.098(3) 0.046(2) 0.054(2) -0.0021(18) 0.030(2) 0.007(2)
C25 0.070(2) 0.060(2) 0.053(2) -0.0080(19) 0.001(2) 0.008(2)
C26 0.077(2) 0.053(2) 0.063(2) -0.0194(19) 0.016(2) -0.014(2)
C27 0.081(3) 0.057(2) 0.054(2) -0.0042(18) 0.010(2) 0.025(2)
C5A 0.098(4) 0.092(4) 0.100(4) 0.022(3) 0.003(3) 0.018(3)
C6A 0.126(4) 0.110(5) 0.105(4) 0.014(4) 0.011(4) 0.018(4)
O1W 0.2421(7) 0.2351(7) 0.2381(7) -0.0100(7) 0.0194(7) 0.0189(7)
O2W 0.2424(8) 0.2352(8) 0.2383(8) -0.0098(8) 0.0196(8) 0.0186(8)

loop_
_atom_type_symbol
_atom_type_description
_atom_type_scat_dispersion_real
_atom_type_scat_dispersion_imag
_atom_type_scat_source
C C 0.0033 0.0016 'International Tables Vol C Tables 4.2.6.8 and 6.1.1.4'
H H 0.0000 0.0000 'International Tables Vol C Tables 4.2.6.8 and 6.1.1.4'
B B 0.0013 0.0007 'International Tables Vol C Tables 4.2.6.8 and 6.1.1.4'
N N 0.0061 0.0033 'International Tables Vol C Tables 4.2.6.8 and 6.1.1.4'
O O 0.0106 0.0060 'International Tables Vol C Tables 4.2.6.8 and 6.1.1.4'
S S 0.1246 0.1234 'International Tables Vol C Tables 4.2.6.8 and 6.1.1.4'
Co Co 0.3494 0.9721 'International Tables Vol C Tables 4.2.6.8 and 6.1.1.4'

loop_
_geom_angle_atom_site_label_1
_geom_angle_atom_site_label_2
_geom_angle_atom_site_label_3
_geom_angle
C27 Co1 C7 136.41(11)
C27 Co1 C25 67.10(14)
C7 Co1 C25 130.93(11)
C27 Co1 C23 39.84(15)
C7 Co1 C23 104.07(11)
C25 Co1 C23 67.05(15)
C27 Co1 C26 39.91(14)
C7 Co1 C26 168.90(11)
C25 Co1 C26 40.30(14)
C23 Co1 C26 67.20(15)
C27 Co1 C8 107.14(10)
C7 Co1 C8 40.47(12)
C25 Co1 C8 160.22(11)
C23 Co1 C8 96.12(10)
C26 Co1 C8 143.99(10)
C27 Co1 C24 65.84(15)
C7 Co1 C24 102.91(10)
C25 Co1 C24 38.99(14)
C23 Co1 C24 39.46(14)
C26 Co1 C24 66.02(15)
C8 Co1 C24 121.25(10)
C27 Co1 C9 96.99(13)
C7 Co1 C9 73.16(9)
C25 Co1 C9 155.86(13)
C23 Co1 C9 112.93(13)
C26 Co1 C9 116.05(13)
C8 Co1 C9 39.41(9)
C24 Co1 C9 151.45(13)
C27 Co1 S2 130.40(11)
C7 Co1 S2 92.36(9)
C25 Co1 S2 89.09(11)
C23 Co1 S2 156.10(10)
C26 Co1 S2 94.07(11)
C8 Co1 S2 107.57(9)
C24 Co1 S2 120.34(10)
C9 Co1 S2 88.20(8)
C1 S1 C3 102.16(15)
C2 S2 Co1 103.45(11)
C4 O2 C5A 116.4(3)
C4 O2 C5 111.2(4)
C5A O2 C5 25.2(4)
C14 O4 C15 116.4(3)
C7 B3 C2 117.0(3)
C7 B3 C1 120.0(3)
C2 B3 C1 63.68(19)
C7 B3 B7 123.2(3)
C2 B3 B7 57.6(2)
C1 B3 B7 106.8(2)
C7 B3 B8 130.9(3)
C2 B3 B8 103.8(3)
C1 B3 B8 101.5(2)
B7 B3 B8 58.7(2)
C7 B3 B4 126.2(3)
C2 B3 B4 107.1(2)
C1 B3 B4 55.95(19)
B7 B3 B4 105.5(3)
B8 B3 B4 57.6(2)
C1 B4 B8 107.6(3)
C1 B4 B5 58.1(2)
B8 B4 B5 107.7(3)
C1 B4 B9 105.3(3)
B8 B4 B9 60.5(2)
B5 B4 B9 59.0(2)
C1 B4 B3 60.24(19)
B8 B4 B3 61.0(2)
B5 B4 B3 107.7(3)
B9 B4 B3 108.8(3)
C1 B4 H4 123.4
B8 B4 H4 121.1
B5 B4 H4 122.7
B9 B4 H4 122.4
B3 B4 H4 120.7
C1 B5 B10 106.6(3)
C1 B5 B9 106.1(3)
B10 B5 B9 60.8(2)
C1 B5 B6 59.7(2)
B10 B5 B6 59.0(2)
B9 B5 B6 107.2(3)
C1 B5 B4 57.54(19)
B10 B5 B4 108.3(3)
B9 B5 B4 60.5(2)
B6 B5 B4 106.0(3)
C1 B5 H5 123.5
B10 B5 H5 121.6
B9 B5 H5 121.7
B6 B5 H5 122.8
B4 B5 H5 122.5
C1 B6 B10 105.1(3)
C1 B6 C2 63.71(19)
B10 B6 C2 106.3(3)
C1 B6 B11 108.7(3)
B10 B6 B11 61.5(2)
C2 B6 B11 57.3(2)
C1 B6 B5 57.4(2)
B10 B6 B5 59.4(2)
C2 B6 B5 108.8(3)
B11 B6 B5 109.4(3)
C1 B6 H6 122.0
B10 B6 H6 123.2
C2 B6 H6 121.5
B11 B6 H6 121.1
B5 B6 H6 121.8
C2 B7 B8 107.5(3)
C2 B7 B12 106.8(3)
B8 B7 B12 60.8(2)
C2 B7 B3 59.5(2)
B8 B7 B3 61.6(2)
B12 B7 B3 110.3(3)
C2 B7 B11 58.2(2)
B8 B7 B11 108.8(3)
B12 B7 B11 60.6(2)
B3 B7 B11 107.9(3)
C2 B7 H7A 123.5
B8 B7 H7A 120.8
B12 B7 H7A 120.9
B3 B7 H7A 120.5
B11 B7 H7A 122.0
B4 B8 B7 109.4(3)
B4 B8 B12 109.2(3)
B7 B8 B12 59.8(2)
B4 B8 B9 61.1(2)
B7 B8 B9 108.3(3)
B12 B8 B9 59.9(2)
B4 B8 B3 61.4(2)
B7 B8 B3 59.7(2)
B12 B8 B3 108.0(3)
B9 B8 B3 109.6(3)
B4 B8 H8 120.2
B7 B8 H8 121.7
B12 B8 H8 121.9
B9 B8 H8 121.0
B3 B8 H8 121.1
B5 B9 B10 59.0(2)
B5 B9 B12 108.4(3)
B10 B9 B12 60.9(2)
B5 B9 B8 107.2(3)
B10 B9 B8 107.5(3)
B12 B9 B8 60.0(2)
B5 B9 B4 60.5(2)
B10 B9 B4 106.9(3)
B12 B9 B4 107.1(3)
B8 B9 B4 58.4(2)
B5 B9 H9A 121.7
B10 B9 H9A 122.1
B12 B9 H9A 121.2
B8 B9 H9A 122.5
B4 B9 H9A 122.7
B6 B10 B5 61.6(2)
B6 B10 B9 108.7(3)
B5 B10 B9 60.1(2)
B6 B10 B11 60.1(2)
B5 B10 B11 110.1(3)
B9 B10 B11 108.3(3)
B6 B10 B12 107.5(3)
B5 B10 B12 108.3(3)
B9 B10 B12 59.6(2)
B11 B10 B12 59.7(2)
B6 B10 H10 121.3
B5 B10 H10 120.4
B9 B10 H10 121.7
B11 B10 H10 121.1
B12 B10 H10 122.4
C2 B11 B6 60.7(2)
C2 B11 B7 58.1(2)
B6 B11 B7 106.7(3)
C2 B11 B12 105.6(3)
B6 B11 B12 106.7(3)
B7 B11 B12 59.2(2)
C2 B11 B10 106.5(3)
B6 B11 B10 58.4(2)
B7 B11 B10 107.0(3)
B12 B11 B10 60.4(2)
C2 B11 H11 122.9
B6 B11 H11 122.3
B7 B11 H11 122.9
B12 B11 H11 122.5
B10 B11 H11 122.4
B7 B12 B9 108.2(3)
B7 B12 B8 59.4(2)
B9 B12 B8 60.1(2)
B7 B12 B11 60.1(2)
B9 B12 B11 108.3(3)
B8 B12 B11 107.4(3)
B7 B12 B10 107.3(3)
B9 B12 B10 59.5(2)
B8 B12 B10 106.5(3)
B11 B12 B10 59.9(2)
B7 B12 H12A 121.8
B9 B12 H12A 121.4
B8 B12 H12A 122.5
B11 B12 H12A 121.6
B10 B12 H12A 122.6
C10 N1 C9 109.41(19)
C10 N1 C17 126.29(18)
C9 N1 C17 123.95(18)
B4 C1 B5 64.4(2)
B4 C1 B6 113.9(3)
B5 C1 B6 62.9(2)
B4 C1 B3 63.8(2)
B5 C1 B3 115.5(3)
B6 C1 B3 108.9(2)
B4 C1 S1 122.8(2)
B5 C1 S1 124.8(2)
B6 C1 S1 119.0(2)
B3 C1 S1 114.4(2)
B4 C1 C2 108.1(2)
B5 C1 C2 109.2(2)
B6 C1 C2 58.62(19)
B3 C1 C2 57.16(18)
S1 C1 C2 116.6(2)
B7 C2 B11 63.7(2)
B7 C2 B3 62.9(2)
B11 C2 B3 115.2(3)
B7 C2 B6 112.1(3)
B11 C2 B6 62.0(2)
B3 C2 B6 109.8(2)
B7 C2 S2 125.1(2)
B11 C2 S2 126.5(2)
B3 C2 S2 113.3(2)
B6 C2 S2 119.0(2)
B7 C2 C1 107.3(2)
B11 C2 C1 107.7(2)
B3 C2 C1 59.17(18)
B6 C2 C1 57.67(19)
S2 C2 C1 115.7(2)
C4 C3 S1 114.6(2)
C4 C3 H3A 108.6
S1 C3 H3A 108.6
C4 C3 H3B 108.6
S1 C3 H3B 108.6
H3A C3 H3B 107.6
O1 C4 O2 124.9(3)
O1 C4 C3 126.8(3)
O2 C4 C3 108.2(3)
O2 C5 C6 92.3(6)
O2 C5 H5A 113.2
C6 C5 H5A 113.2
O2 C5 H5B 113.2
C6 C5 H5B 113.2
H5A C5 H5B 110.6
C5 C6 H6A 109.5
C5 C6 H6B 109.5
H6A C6 H6B 109.5
C5 C6 H6C 109.5
H6A C6 H6C 109.5
H6B C6 H6C 109.5
C8 C7 B3 124.3(3)
C8 C7 Co1 70.42(18)
B3 C7 Co1 113.6(2)
C8 C7 H7 113.7
B3 C7 H7 113.7
Co1 C7 H7 113.7
C9 C8 C7 123.0(2)
C9 C8 C11 106.34(19)
C7 C8 C11 129.5(3)
C9 C8 Co1 73.26(12)
C7 C8 Co1 69.11(17)
C11 C8 Co1 121.46(18)
N1 C9 C8 106.9(2)
N1 C9 Co1 124.5(2)
C8 C9 Co1 67.34(12)
N1 C9 H9 115.6
C8 C9 H9 115.6
Co1 C9 H9 115.6
N1 C10 C11 110.7(2)
N1 C10 H10A 124.6
C11 C10 H10A 124.6
C10 C11 C12 125.9(3)
C10 C11 C8 106.5(2)
C12 C11 C8 127.6(3)
C13 C12 C11 126.2(3)
C13 C12 H12 116.9
C11 C12 H12 116.9
C12 C13 C14 123.6(3)
C12 C13 H13 118.2
C14 C13 H13 118.2
O3 C14 O4 122.7(3)
O3 C14 C13 126.8(3)
O4 C14 C13 110.5(3)
C16 C15 O4 109.7(4)
C16 C15 H15A 109.7
O4 C15 H15A 109.7
C16 C15 H15B 109.7
O4 C15 H15B 109.7
H15A C15 H15B 108.2
C15 C16 H16A 109.5
C15 C16 H16B 109.5
H16A C16 H16B 109.5
C15 C16 H16C 109.5
H16A C16 H16C 109.5
H16B C16 H16C 109.5
C18 C17 C22 119.8(3)
C18 C17 N1 119.8(3)
C22 C17 N1 120.4(3)
C17 C18 C19 120.0(3)
C17 C18 H18 120.0
C19 C18 H18 120.0
C20 C19 C18 120.5(4)
C20 C19 H19 119.7
C18 C19 H19 119.7
C19 C20 C21 119.1(4)
C19 C20 H20 120.4
C21 C20 H20 120.4
C20 C21 C22 121.2(3)
C20 C21 H21 119.4
C22 C21 H21 119.4
C17 C22 C21 119.2(3)
C17 C22 H22 120.4
C21 C22 H22 120.4
C24 C23 C27 106.4(3)
C24 C23 Co1 70.7(2)
C27 C23 Co1 69.4(2)
C24 C23 H23 126.8
C27 C23 H23 126.8
Co1 C23 H23 126.8
C25 C24 C23 110.3(3)
C25 C24 Co1 70.1(2)
C23 C24 Co1 69.9(2)
C25 C24 H24 124.8
C23 C24 H24 124.8
Co1 C24 H24 124.8
C24 C25 C26 107.1(3)
C24 C25 Co1 70.9(2)
C26 C25 Co1 69.9(2)
C24 C25 H25 126.4
C26 C25 H25 126.4
Co1 C25 H25 126.4
C27 C26 C25 107.1(3)
C27 C26 Co1 69.4(2)
C25 C26 Co1 69.8(2)
C27 C26 H26 126.5
C25 C26 H26 126.5
Co1 C26 H26 126.5
C23 C27 C26 109.1(3)
C23 C27 Co1 70.7(2)
C26 C27 Co1 70.7(2)
C23 C27 H27 125.4
C26 C27 H27 125.4
Co1 C27 H27 125.4
O2 C5A C6A 104.3(6)
O2 C5A H5AA 110.9
C6A C5A H5AA 110.9
O2 C5A H5AB 110.9
C6A C5A H5AB 110.9
H5AA C5A H5AB 108.9
C5A C6A H6AA 109.5
C5A C6A H6AB 109.5
H6AA C6A H6AB 109.5
C5A C6A H6AC 109.5
H6AA C6A H6AC 109.5
H6AB C6A H6AC 109.5
H1WB O1W H1WA 124.3(2)
H1WA O2W H2WA 31.82(17)
H1WA O2W H2WB 130.9(4)
H2WA O2W H2WB 124.2(3)

loop_
_geom_bond_atom_site_label_1
_geom_bond_atom_site_label_2
_geom_bond_distance
Co1 C27 2.050(4)
Co1 C7 2.053(3)
Co1 C25 2.067(3)
Co1 C23 2.067(4)
Co1 C26 2.067(4)
Co1 C8 2.071(3)
Co1 C24 2.077(4)
Co1 C9 2.149(3)
Co1 S2 2.2830(10)
S1 C1 1.760(3)
S1 C3 1.792(3)
S2 C2 1.759(3)
O1 C4 1.188(4)
O2 C4 1.313(4)
O2 C5A 1.480(7)
O2 C5 1.569(9)
O3 C14 1.191(4)
O4 C14 1.355(3)
O4 C15 1.493(4)
B3 C7 1.563(5)
B3 C2 1.718(5)
B3 C1 1.756(4)
B3 B7 1.774(6)
B3 B8 1.807(5)
B3 B4 1.815(5)
B4 C1 1.676(5)
B4 B8 1.744(5)
B4 B5 1.790(5)
B4 B9 1.792(6)
B4 H4 1.1000
B5 C1 1.686(5)
B5 B10 1.745(6)
B5 B9 1.765(5)
B5 B6 1.783(6)
B5 H5 1.1000
B6 C1 1.727(5)
B6 B10 1.737(6)
B6 C2 1.745(5)
B6 B11 1.768(5)
B6 H6 1.1000
B7 C2 1.684(5)
B7 B8 1.756(6)
B7 B12 1.763(6)
B7 B11 1.779(5)
B7 H7A 1.1000
B8 B12 1.780(6)
B8 B9 1.781(5)
B8 H8 1.1000
B9 B10 1.776(6)
B9 B12 1.778(6)
B9 H9A 1.1000
B10 B11 1.791(6)
B10 B12 1.801(5)
B10 H10 1.1000
B11 C2 1.685(5)
B11 B12 1.788(6)
B11 H11 1.1000
B12 H12A 1.1000
N1 C10 1.352(3)
N1 C9 1.399(3)
N1 C17 1.422(3)
C1 C2 1.833(4)
C3 C4 1.510(5)
C3 H3A 0.9700
C3 H3B 0.9700
C5 C6 1.645(13)
C5 H5A 0.9700
C5 H5B 0.9700
C6 H6A 0.9600
C6 H6B 0.9600
C6 H6C 0.9600
C7 C8 1.427(4)
C7 H7 0.9800
C8 C9 1.425(3)
C8 C11 1.453(3)
C9 H9 0.9800
C10 C11 1.373(4)
C10 H10A 0.9300
C11 C12 1.441(4)
C12 C13 1.317(4)
C12 H12 0.9300
C13 C14 1.442(5)
C13 H13 0.9300
C15 C16 1.472(7)
C15 H15A 0.9700
C15 H15B 0.9700
C16 H16A 0.9600
C16 H16B 0.9600
C16 H16C 0.9600
C17 C18 1.365(5)
C17 C22 1.370(4)
C18 C19 1.388(5)
C18 H18 0.9300
C19 C20 1.352(5)
C19 H19 0.9300
C20 C21 1.369(5)
C20 H20 0.9300
C21 C22 1.380(5)
C21 H21 0.9300
C22 H22 0.9300
C23 C24 1.399(5)
C23 C27 1.403(5)
C23 H23 0.9800
C24 C25 1.383(5)
C24 H24 0.9800
C25 C26 1.424(5)
C25 H25 0.9800
C26 C27 1.405(5)
C26 H26 0.9800
C27 H27 0.9800
C5A C6A 1.502(10)
C5A H5AA 0.9700
C5A H5AB 0.9700
C6A H6AA 0.9600
C6A H6AB 0.9600
C6A H6AC 0.9600
O1W H1WB 0.8200(9)
O1W H1WA 0.8200(9)
O2W H2WA 0.8201(9)
O2W H2WB 0.8200(9)

loop_
_geom_torsion_atom_site_label_1
_geom_torsion_atom_site_label_2
_geom_torsion_atom_site_label_3
_geom_torsion_atom_site_label_4
_geom_torsion
C27 Co1 S2 C2 -172.88(13)
C7 Co1 S2 C2 -2.17(14)
C25 Co1 S2 C2 128.76(11)
C23 Co1 S2 C2 131.7(3)
C26 Co1 S2 C2 168.78(11)
C8 Co1 S2 C2 -40.40(14)
C24 Co1 S2 C2 104.28(12)
C9 Co1 S2 C2 -75.23(11)
C7 B3 B4 C1 -104.7(3)
C2 B3 B4 C1 39.8(2)
B7 B3 B4 C1 100.1(3)
B8 B3 B4 C1 135.6(3)
C7 B3 B4 B8 119.7(3)
C2 B3 B4 B8 -95.8(3)
C1 B3 B4 B8 -135.6(3)
B7 B3 B4 B8 -35.5(2)
C7 B3 B4 B5 -139.4(3)
C2 B3 B4 B5 5.1(3)
C1 B3 B4 B5 -34.8(2)
B7 B3 B4 B5 65.3(3)
B8 B3 B4 B5 100.8(3)
C7 B3 B4 B9 158.1(3)
C2 B3 B4 B9 -57.4(3)
C1 B3 B4 B9 -97.3(3)
B7 B3 B4 B9 2.9(3)
B8 B3 B4 B9 38.3(2)
B8 B4 B5 C1 100.0(3)
B9 B4 B5 C1 137.4(3)
B3 B4 B5 C1 35.7(2)
C1 B4 B5 B10 -98.4(3)
B8 B4 B5 B10 1.7(4)
B9 B4 B5 B10 39.0(3)
B3 B4 B5 B10 -62.7(3)
C1 B4 B5 B9 -137.4(3)
B8 B4 B5 B9 -37.4(3)
B3 B4 B5 B9 -101.7(3)
C1 B4 B5 B6 -36.4(2)
B8 B4 B5 B6 63.7(3)
B9 B4 B5 B6 101.0(3)
B3 B4 B5 B6 -0.7(4)
B10 B5 B6 C1 137.5(3)
B9 B5 B6 C1 98.9(3)
B4 B5 B6 C1 35.5(2)
C1 B5 B6 B10 -137.5(3)
B9 B5 B6 B10 -38.6(3)
B4 B5 B6 B10 -102.0(3)
C1 B5 B6 C2 -39.3(2)
B10 B5 B6 C2 98.2(3)
B9 B5 B6 C2 59.6(3)
B4 B5 B6 C2 -3.8(4)
C1 B5 B6 B11 -100.3(3)
B10 B5 B6 B11 37.2(3)
B9 B5 B6 B11 -1.4(4)
B4 B5 B6 B11 -64.8(3)
C7 B3 B7 C2 103.1(3)
C1 B3 B7 C2 -42.2(2)
B8 B3 B7 C2 -135.7(3)
B4 B3 B7 C2 -100.7(3)
C7 B3 B7 B8 -121.2(3)
C2 B3 B7 B8 135.7(3)
C1 B3 B7 B8 93.4(3)
B4 B3 B7 B8 35.0(2)
C7 B3 B7 B12 -158.8(3)
C2 B3 B7 B12 98.0(3)
C1 B3 B7 B12 55.8(3)
B8 B3 B7 B12 -37.6(2)
B4 B3 B7 B12 -2.7(3)
C7 B3 B7 B11 136.6(3)
C2 B3 B7 B11 33.5(2)
C1 B3 B7 B11 -8.7(3)
B8 B3 B7 B11 -102.2(3)
B4 B3 B7 B11 -67.2(3)
C1 B4 B8 B7 -2.8(4)
B5 B4 B8 B7 -64.0(3)
B9 B4 B8 B7 -100.8(3)
B3 B4 B8 B7 36.8(3)
C1 B4 B8 B12 61.0(3)
B5 B4 B8 B12 -0.3(4)
B9 B4 B8 B12 -37.0(3)
B3 B4 B8 B12 100.6(3)
C1 B4 B8 B9 98.0(3)
B5 B4 B8 B9 36.7(3)
B3 B4 B8 B9 137.6(3)
C1 B4 B8 B3 -39.6(2)
B5 B4 B8 B3 -100.8(3)
B9 B4 B8 B3 -137.6(3)
C2 B7 B8 B4 1.6(4)
B12 B7 B8 B4 101.4(3)
B3 B7 B8 B4 -37.6(3)
B11 B7 B8 B4 63.1(3)
C2 B7 B8 B12 -99.8(3)
B3 B7 B8 B12 -139.0(3)
B11 B7 B8 B12 -38.3(3)
C2 B7 B8 B9 -63.4(3)
B12 B7 B8 B9 36.5(3)
B3 B7 B8 B9 -102.5(3)
B11 B7 B8 B9 -1.9(4)
C2 B7 B8 B3 39.1(2)
B12 B7 B8 B3 139.0(3)
B11 B7 B8 B3 100.6(3)
C7 B3 B8 B4 -112.1(4)
C2 B3 B8 B4 101.7(3)
C1 B3 B8 B4 36.3(2)
B7 B3 B8 B4 139.1(3)
C7 B3 B8 B7 108.8(4)
C2 B3 B8 B7 -37.4(2)
C1 B3 B8 B7 -102.8(3)
B4 B3 B8 B7 -139.1(3)
C7 B3 B8 B12 145.4(3)
C2 B3 B8 B12 -0.8(3)
C1 B3 B8 B12 -66.2(3)
B7 B3 B8 B12 36.6(2)
B4 B3 B8 B12 -102.5(3)
C7 B3 B8 B9 -151.0(3)
C2 B3 B8 B9 62.9(3)
C1 B3 B8 B9 -2.6(3)
B7 B3 B8 B9 100.3(3)
B4 B3 B8 B9 -38.8(3)
C1 B5 B9 B10 100.3(3)
B6 B5 B9 B10 37.8(3)
B4 B5 B9 B10 136.8(3)
C1 B5 B9 B12 63.2(3)
B10 B5 B9 B12 -37.1(3)
B6 B5 B9 B12 0.7(4)
B4 B5 B9 B12 99.7(3)
C1 B5 B9 B8 -0.1(4)
B10 B5 B9 B8 -100.4(3)
B6 B5 B9 B8 -62.7(3)
B4 B5 B9 B8 36.3(3)
C1 B5 B9 B4 -36.5(2)
B10 B5 B9 B4 -136.8(3)
B6 B5 B9 B4 -99.0(3)
B4 B8 B9 B5 -37.2(3)
B7 B8 B9 B5 65.3(3)
B12 B8 B9 B5 101.7(3)
B3 B8 B9 B5 1.8(4)
B4 B8 B9 B10 -99.4(3)
B7 B8 B9 B10 3.1(4)
B12 B8 B9 B10 39.5(3)
B3 B8 B9 B10 -60.4(3)
B4 B8 B9 B12 -138.9(3)
B7 B8 B9 B12 -36.4(3)
B3 B8 B9 B12 -99.9(3)
B7 B8 B9 B4 102.5(3)
B12 B8 B9 B4 138.9(3)
B3 B8 B9 B4 39.0(3)
C1 B4 B9 B5 36.6(2)
B8 B4 B9 B5 138.4(3)
B3 B4 B9 B5 99.8(3)
C1 B4 B9 B10 -1.3(3)
B8 B4 B9 B10 100.5(3)
B5 B4 B9 B10 -37.9(2)
B3 B4 B9 B10 61.9(3)
C1 B4 B9 B12 -65.3(3)
B8 B4 B9 B12 36.5(2)
B5 B4 B9 B12 -101.8(3)
B3 B4 B9 B12 -2.0(3)
C1 B4 B9 B8 -101.8(3)
B5 B4 B9 B8 -138.4(3)
B3 B4 B9 B8 -38.6(2)
C1 B6 B10 B5 -36.1(2)
C2 B6 B10 B5 -102.6(3)
B11 B6 B10 B5 -139.5(3)
C1 B6 B10 B9 2.6(3)
C2 B6 B10 B9 -63.9(3)
B11 B6 B10 B9 -100.8(3)
B5 B6 B10 B9 38.7(3)
C1 B6 B10 B11 103.4(3)
C2 B6 B10 B11 36.9(2)
B5 B6 B10 B11 139.5(3)
C1 B6 B10 B12 65.6(3)
C2 B6 B10 B12 -0.8(4)
B11 B6 B10 B12 -37.8(3)
B5 B6 B10 B12 101.8(3)
C1 B5 B10 B6 37.5(2)
B9 B5 B10 B6 136.9(3)
B4 B5 B10 B6 98.0(3)
C1 B5 B10 B9 -99.5(3)
B6 B5 B10 B9 -136.9(3)
B4 B5 B10 B9 -38.9(3)
C1 B5 B10 B11 0.6(3)
B9 B5 B10 B11 100.1(3)
B6 B5 B10 B11 -36.8(2)
B4 B5 B10 B11 61.2(3)
C1 B5 B10 B12 -62.9(3)
B9 B5 B10 B12 36.5(3)
B6 B5 B10 B12 -100.4(3)
B4 B5 B10 B12 -2.4(4)
B5 B9 B10 B6 -39.4(3)
B12 B9 B10 B6 99.7(3)
B8 B9 B10 B6 60.6(3)
B4 B9 B10 B6 -0.8(4)
B12 B9 B10 B5 139.1(3)
B8 B9 B10 B5 99.9(3)
B4 B9 B10 B5 38.5(3)
B5 B9 B10 B11 -103.1(3)
B12 B9 B10 B11 35.9(3)
B8 B9 B10 B11 -3.2(4)
B4 B9 B10 B11 -64.6(3)
B5 B9 B10 B12 -139.1(3)
B8 B9 B10 B12 -39.1(3)
B4 B9 B10 B12 -100.6(3)
C1 B6 B11 C2 39.4(2)
B10 B6 B11 C2 136.8(3)
B5 B6 B11 C2 100.4(3)
C1 B6 B11 B7 2.6(4)
B10 B6 B11 B7 100.0(3)
C2 B6 B11 B7 -36.8(2)
B5 B6 B11 B7 63.7(3)
C1 B6 B11 B12 -59.5(3)
B10 B6 B11 B12 37.9(3)
C2 B6 B11 B12 -98.9(3)
B5 B6 B11 B12 1.6(4)
C1 B6 B11 B10 -97.4(3)
C2 B6 B11 B10 -136.8(3)
B5 B6 B11 B10 -36.3(3)
B8 B7 B11 C2 -99.3(3)
B12 B7 B11 C2 -137.7(3)
B3 B7 B11 C2 -34.1(2)
C2 B7 B11 B6 37.9(3)
B8 B7 B11 B6 -61.4(3)
B12 B7 B11 B6 -99.8(3)
B3 B7 B11 B6 3.9(4)
C2 B7 B11 B12 137.7(3)
B8 B7 B11 B12 38.4(3)
B3 B7 B11 B12 103.7(3)
C2 B7 B11 B10 99.2(3)
B8 B7 B11 B10 -0.1(4)
B12 B7 B11 B10 -38.5(3)
B3 B7 B11 B10 65.1(3)
B6 B10 B11 C2 -38.5(2)
B5 B10 B11 C2 -1.1(3)
B9 B10 B11 C2 63.0(3)
B12 B10 B11 C2 98.9(3)
B5 B10 B11 B6 37.4(3)
B9 B10 B11 B6 101.5(3)
B12 B10 B11 B6 137.4(3)
B6 B10 B11 B7 -99.4(3)
B5 B10 B11 B7 -62.0(3)
B9 B10 B11 B7 2.1(4)
B12 B10 B11 B7 38.0(3)
B6 B10 B11 B12 -137.4(3)
B5 B10 B11 B12 -100.0(3)
B9 B10 B11 B12 -35.9(3)
C2 B7 B12 B9 64.5(3)
B8 B7 B12 B9 -36.5(2)
B3 B7 B12 B9 1.5(3)
B11 B7 B12 B9 101.1(3)
C2 B7 B12 B8 101.0(3)
B3 B7 B12 B8 38.0(2)
B11 B7 B12 B8 137.7(3)
C2 B7 B12 B11 -36.6(3)
B8 B7 B12 B11 -137.7(3)
B3 B7 B12 B11 -99.7(3)
C2 B7 B12 B10 1.7(4)
B8 B7 B12 B10 -99.3(3)
B3 B7 B12 B10 -61.3(3)
B11 B7 B12 B10 38.4(3)
B5 B9 B12 B7 -63.4(3)
B10 B9 B12 B7 -99.7(3)
B8 B9 B12 B7 36.2(2)
B4 B9 B12 B7 0.4(3)
B5 B9 B12 B8 -99.7(3)
B10 B9 B12 B8 -136.0(3)
B4 B9 B12 B8 -35.9(2)
B5 B9 B12 B11 0.3(4)
B10 B9 B12 B11 -36.0(3)
B8 B9 B12 B11 99.9(3)
B4 B9 B12 B11 64.1(3)
B5 B9 B12 B10 36.3(3)
B8 B9 B12 B10 136.0(3)
B4 B9 B12 B10 100.1(3)
B4 B8 B12 B7 -101.8(3)
B9 B8 B12 B7 -139.3(3)
B3 B8 B12 B7 -36.6(2)
B4 B8 B12 B9 37.5(3)
B7 B8 B12 B9 139.3(3)
B3 B8 B12 B9 102.7(3)
B4 B8 B12 B11 -64.0(3)
B7 B8 B12 B11 37.7(2)
B9 B8 B12 B11 -101.6(3)
B3 B8 B12 B11 1.2(3)
B4 B8 B12 B10 -1.1(4)
B7 B8 B12 B10 100.6(3)
B9 B8 B12 B10 -38.7(3)
B3 B8 B12 B10 64.1(3)
C2 B11 B12 B7 36.4(2)
B6 B11 B12 B7 99.8(3)
B10 B11 B12 B7 136.8(3)
C2 B11 B12 B9 -64.5(3)
B6 B11 B12 B9 -1.1(4)
B7 B11 B12 B9 -100.9(3)
B10 B11 B12 B9 35.9(3)
C2 B11 B12 B8 -1.1(3)
B6 B11 B12 B8 62.4(3)
B7 B11 B12 B8 -37.4(3)
B10 B11 B12 B8 99.3(3)
C2 B11 B12 B10 -100.4(3)
B6 B11 B12 B10 -37.0(3)
B7 B11 B12 B10 -136.8(3)
B6 B10 B12 B7 -0.5(4)
B5 B10 B12 B7 64.6(4)
B9 B10 B12 B7 101.3(3)
B11 B10 B12 B7 -38.5(3)
B6 B10 B12 B9 -101.8(3)
B5 B10 B12 B9 -36.7(3)
B11 B10 B12 B9 -139.8(3)
B6 B10 B12 B8 -62.9(3)
B5 B10 B12 B8 2.2(4)
B9 B10 B12 B8 38.9(3)
B11 B10 B12 B8 -100.9(3)
B6 B10 B12 B11 38.0(3)
B5 B10 B12 B11 103.0(3)
B9 B10 B12 B11 139.8(3)
B8 B4 C1 B5 -100.3(3)
B9 B4 C1 B5 -37.0(2)
B3 B4 C1 B5 -140.2(3)
B8 B4 C1 B6 -60.2(3)
B5 B4 C1 B6 40.1(3)
B9 B4 C1 B6 3.1(3)
B3 B4 C1 B6 -100.1(3)
B8 B4 C1 B3 39.9(2)
B5 B4 C1 B3 140.2(3)
B9 B4 C1 B3 103.2(3)
B8 B4 C1 S1 143.3(2)
B5 B4 C1 S1 -116.4(3)
B9 B4 C1 S1 -153.4(2)
B3 B4 C1 S1 103.4(3)
B8 B4 C1 C2 2.8(3)
B5 B4 C1 C2 103.1(3)
B9 B4 C1 C2 66.1(3)
B3 B4 C1 C2 -37.1(2)
B10 B5 C1 B4 101.5(3)
B9 B5 C1 B4 37.8(3)
B6 B5 C1 B4 138.6(3)
B10 B5 C1 B6 -37.2(2)
B9 B5 C1 B6 -100.8(3)
B4 B5 C1 B6 -138.6(3)
B10 B5 C1 B3 62.0(3)
B9 B5 C1 B3 -1.7(4)
B6 B5 C1 B3 99.1(3)
B4 B5 C1 B3 -39.5(3)
B10 B5 C1 S1 -145.1(2)
B9 B5 C1 S1 151.2(2)
B6 B5 C1 S1 -108.0(3)
B4 B5 C1 S1 113.4(3)
B10 B5 C1 C2 0.0(3)
B9 B5 C1 C2 -63.6(3)
B6 B5 C1 C2 37.2(2)
B4 B5 C1 C2 -101.4(2)
B10 B6 C1 B4 -3.6(3)
C2 B6 C1 B4 97.4(3)
B11 B6 C1 B4 60.8(3)
B5 B6 C1 B4 -40.7(3)
B10 B6 C1 B5 37.0(2)
C2 B6 C1 B5 138.0(3)
B11 B6 C1 B5 101.5(3)
B10 B6 C1 B3 -72.6(3)
C2 B6 C1 B3 28.4(2)
B11 B6 C1 B3 -8.2(4)
B5 B6 C1 B3 -109.7(3)
B10 B6 C1 S1 153.8(2)
C2 B6 C1 S1 -105.2(2)
B11 B6 C1 S1 -141.7(2)
B5 B6 C1 S1 116.8(3)
B10 B6 C1 C2 -101.0(3)
B11 B6 C1 C2 -36.5(2)
B5 B6 C1 C2 -138.0(3)
C7 B3 C1 B4 115.7(3)
C2 B3 C1 B4 -136.9(3)
B7 B3 C1 B4 -97.6(3)
B8 B3 C1 B4 -37.1(2)
C7 B3 C1 B5 155.4(3)
C2 B3 C1 B5 -97.2(3)
B7 B3 C1 B5 -57.9(3)
B8 B3 C1 B5 2.7(3)
B4 B3 C1 B5 39.7(3)
C7 B3 C1 B6 -136.3(3)
C2 B3 C1 B6 -28.9(2)
B7 B3 C1 B6 10.4(3)
B8 B3 C1 B6 71.0(3)
B4 B3 C1 B6 108.0(3)
C7 B3 C1 S1 -0.3(4)
C2 B3 C1 S1 107.0(2)
B7 B3 C1 S1 146.4(2)
B8 B3 C1 S1 -153.1(2)
B4 B3 C1 S1 -116.0(3)
C7 B3 C1 C2 -107.4(3)
B7 B3 C1 C2 39.3(2)
B8 B3 C1 C2 99.9(3)
B4 B3 C1 C2 136.9(3)
C3 S1 C1 B4 106.3(3)
C3 S1 C1 B5 26.6(3)
C3 S1 C1 B6 -49.1(3)
C3 S1 C1 B3 179.8(2)
C3 S1 C1 C2 -116.3(2)
B8 B7 C2 B11 101.7(3)
B12 B7 C2 B11 37.8(3)
B3 B7 C2 B11 141.8(3)
B8 B7 C2 B3 -40.1(2)
B12 B7 C2 B3 -104.0(3)
B11 B7 C2 B3 -141.8(3)
B8 B7 C2 B6 61.6(3)
B12 B7 C2 B6 -2.3(4)
B3 B7 C2 B6 101.7(3)
B11 B7 C2 B6 -40.1(3)
B8 B7 C2 S2 -140.6(3)
B12 B7 C2 S2 155.5(2)
B3 B7 C2 S2 -100.5(3)
B11 B7 C2 S2 117.7(3)
B8 B7 C2 C1 0.1(3)
B12 B7 C2 C1 -63.8(3)
B3 B7 C2 C1 40.2(2)
B11 B7 C2 C1 -101.6(3)
B6 B11 C2 B7 -137.5(3)
B12 B11 C2 B7 -36.9(3)
B10 B11 C2 B7 -100.0(3)
B6 B11 C2 B3 -100.0(3)
B7 B11 C2 B3 37.5(3)
B12 B11 C2 B3 0.6(4)
B10 B11 C2 B3 -62.6(3)
B7 B11 C2 B6 137.5(3)
B12 B11 C2 B6 100.6(3)
B10 B11 C2 B6 37.5(2)
B6 B11 C2 S2 106.9(3)
B7 B11 C2 S2 -115.6(3)
B12 B11 C2 S2 -152.5(2)
B10 B11 C2 S2 144.4(2)
B6 B11 C2 C1 -36.4(2)
B7 B11 C2 C1 101.1(2)
B12 B11 C2 C1 64.2(3)
B10 B11 C2 C1 1.0(3)
C7 B3 C2 B7 -113.9(3)
C1 B3 C2 B7 134.1(3)
B8 B3 C2 B7 37.9(2)
B4 B3 C2 B7 97.8(3)
C7 B3 C2 B11 -151.7(3)
C1 B3 C2 B11 96.3(3)
B7 B3 C2 B11 -37.8(3)
B8 B3 C2 B11 0.1(3)
B4 B3 C2 B11 60.0(3)
C7 B3 C2 B6 140.7(3)
C1 B3 C2 B6 28.7(2)
B7 B3 C2 B6 -105.4(3)
B8 B3 C2 B6 -67.4(3)
B4 B3 C2 B6 -7.6(3)
C7 B3 C2 S2 5.0(4)
C1 B3 C2 S2 -107.0(2)
B7 B3 C2 S2 118.9(3)
B8 B3 C2 S2 156.8(2)
B4 B3 C2 S2 -143.3(2)
C7 B3 C2 C1 112.0(3)
B7 B3 C2 C1 -134.1(3)
B8 B3 C2 C1 -96.2(2)
B4 B3 C2 C1 -36.3(2)
C1 B6 C2 B7 -97.1(3)
B10 B6 C2 B7 2.0(4)
B11 B6 C2 B7 40.9(3)
B5 B6 C2 B7 -60.6(3)
C1 B6 C2 B11 -137.9(3)
B10 B6 C2 B11 -38.8(3)
B5 B6 C2 B11 -101.4(3)
C1 B6 C2 B3 -29.2(2)
B10 B6 C2 B3 69.9(3)
B11 B6 C2 B3 108.7(3)
B5 B6 C2 B3 7.3(4)
C1 B6 C2 S2 103.6(3)
B10 B6 C2 S2 -157.3(2)
B11 B6 C2 S2 -118.4(3)
B5 B6 C2 S2 140.1(2)
B10 B6 C2 C1 99.1(3)
B11 B6 C2 C1 137.9(3)
B5 B6 C2 C1 36.5(2)
Co1 S2 C2 B7 71.4(3)
Co1 S2 C2 B11 152.6(2)
Co1 S2 C2 B3 -0.9(2)
Co1 S2 C2 B6 -132.2(2)
Co1 S2 C2 C1 -66.54(19)
B4 C1 C2 B7 -1.9(3)
B5 C1 C2 B7 66.5(3)
B6 C1 C2 B7 105.6(3)
B3 C1 C2 B7 -42.0(2)
S1 C1 C2 B7 -145.1(2)
B4 C1 C2 B11 -69.1(3)
B5 C1 C2 B11 -0.7(3)
B6 C1 C2 B11 38.4(2)
B3 C1 C2 B11 -109.2(3)
S1 C1 C2 B11 147.7(2)
B4 C1 C2 B3 40.2(2)
B5 C1 C2 B3 108.6(3)
B6 C1 C2 B3 147.6(3)
S1 C1 C2 B3 -103.1(2)
B4 C1 C2 B6 -107.5(3)
B5 C1 C2 B6 -39.1(2)
B3 C1 C2 B6 -147.6(3)
S1 C1 C2 B6 109.3(3)
B4 C1 C2 S2 143.1(2)
B5 C1 C2 S2 -148.5(2)
B6 C1 C2 S2 -109.4(2)
B3 C1 C2 S2 102.9(2)
S1 C1 C2 S2 -0.2(3)
C1 S1 C3 C4 -94.3(3)
C5A O2 C4 O1 11.5(5)
C5 O2 C4 O1 -15.5(6)
C5A O2 C4 C3 -170.3(4)
C5 O2 C4 C3 162.7(4)
S1 C3 C4 O1 -9.6(5)
S1 C3 C4 O2 172.3(2)
C4 O2 C5 C6 158.6(5)
C5A O2 C5 C6 51.2(7)
C2 B3 C7 C8 74.8(4)
C1 B3 C7 C8 148.5(3)
B7 B3 C7 C8 7.4(5)
B8 B3 C7 C8 -67.8(5)
B4 B3 C7 C8 -143.7(3)
C2 B3 C7 Co1 -6.8(4)
C1 B3 C7 Co1 66.9(3)
B7 B3 C7 Co1 -74.2(3)
B8 B3 C7 Co1 -149.5(3)
B4 B3 C7 Co1 134.7(3)
C27 Co1 C7 C8 55.1(2)
C25 Co1 C7 C8 154.50(14)
C23 Co1 C7 C8 82.85(17)
C26 Co1 C7 C8 120.0(5)
C24 Co1 C7 C8 123.46(17)
C9 Co1 C7 C8 -27.25(16)
S2 Co1 C7 C8 -114.66(17)
C27 Co1 C7 B3 174.86(16)
C25 Co1 C7 B3 -85.7(2)
C23 Co1 C7 B3 -157.4(2)
C26 Co1 C7 B3 -120.3(5)
C8 Co1 C7 B3 119.8(3)
C24 Co1 C7 B3 -116.8(2)
C9 Co1 C7 B3 92.5(2)
S2 Co1 C7 B3 5.1(2)
B3 C7 C8 C9 -53.7(4)
Co1 C7 C8 C9 52.0(2)
B3 C7 C8 C11 140.1(3)
Co1 C7 C8 C11 -114.2(3)
B3 C7 C8 Co1 -105.8(3)
C27 Co1 C8 C9 79.93(17)
C7 Co1 C8 C9 -136.3(2)
C25 Co1 C8 C9 149.7(3)
C23 Co1 C8 C9 119.13(17)
C26 Co1 C8 C9 60.1(2)
C24 Co1 C8 C9 151.64(18)
S2 Co1 C8 C9 -64.07(13)
C27 Co1 C8 C7 -143.73(16)
C25 Co1 C8 C7 -74.0(3)
C23 Co1 C8 C7 -104.54(17)
C26 Co1 C8 C7 -163.52(18)
C24 Co1 C8 C7 -72.02(19)
C9 Co1 C8 C7 136.3(2)
S2 Co1 C8 C7 72.26(18)
C27 Co1 C8 C11 -19.3(2)
C7 Co1 C8 C11 124.4(3)
C25 Co1 C8 C11 50.5(4)
C23 Co1 C8 C11 19.9(2)
C26 Co1 C8 C11 -39.1(3)
C24 Co1 C8 C11 52.4(2)
C9 Co1 C8 C11 -99.2(2)
S2 Co1 C8 C11 -163.30(18)
C10 N1 C9 C8 1.4(3)
C17 N1 C9 C8 175.0(2)
C10 N1 C9 Co1 -72.3(2)
C17 N1 C9 Co1 101.2(2)
C7 C8 C9 N1 -171.2(3)
C11 C8 C9 N1 -2.3(2)
Co1 C8 C9 N1 -120.9(2)
C7 C8 C9 Co1 -50.3(2)
C11 C8 C9 Co1 118.67(19)
C27 Co1 C9 N1 -13.1(2)
C7 Co1 C9 N1 123.4(2)
C25 Co1 C9 N1 -59.8(4)
C23 Co1 C9 N1 24.9(3)
C26 Co1 C9 N1 -49.9(3)
C8 Co1 C9 N1 95.5(2)
C24 Co1 C9 N1 37.3(4)
S2 Co1 C9 N1 -143.6(2)
C27 Co1 C9 C8 -108.57(15)
C7 Co1 C9 C8 27.92(16)
C25 Co1 C9 C8 -155.3(3)
C23 Co1 C9 C8 -70.58(16)
C26 Co1 C9 C8 -145.42(14)
C24 Co1 C9 C8 -58.2(3)
S2 Co1 C9 C8 120.93(13)
C9 N1 C10 C11 0.0(3)
C17 N1 C10 C11 -173.3(2)
N1 C10 C11 C12 179.1(3)
N1 C10 C11 C8 -1.5(3)
C9 C8 C11 C10 2.3(3)
C7 C8 C11 C10 170.3(3)
Co1 C8 C11 C10 82.4(2)
C9 C8 C11 C12 -178.3(3)
C7 C8 C11 C12 -10.4(4)
Co1 C8 C11 C12 -98.2(3)
C10 C11 C12 C13 9.6(6)
C8 C11 C12 C13 -169.7(3)
C11 C12 C13 C14 -176.1(3)
C15 O4 C14 O3 5.7(5)
C15 O4 C14 C13 -172.6(3)
C12 C13 C14 O3 -5.3(6)
C12 C13 C14 O4 172.9(3)
C14 O4 C15 C16 84.4(4)
C10 N1 C17 C18 149.9(3)
C9 N1 C17 C18 -22.5(4)
C10 N1 C17 C22 -27.9(4)
C9 N1 C17 C22 159.7(3)
C22 C17 C18 C19 -3.0(6)
N1 C17 C18 C19 179.1(3)
C17 C18 C19 C20 2.0(6)
C18 C19 C20 C21 -1.2(7)
C19 C20 C21 C22 1.3(6)
C18 C17 C22 C21 3.1(5)
N1 C17 C22 C21 -179.1(3)
C20 C21 C22 C17 -2.2(6)
C27 Co1 C23 C24 -116.8(3)
C7 Co1 C23 C24 93.3(2)
C25 Co1 C23 C24 -35.5(2)
C26 Co1 C23 C24 -79.4(2)
C8 Co1 C23 C24 133.7(2)
C9 Co1 C23 C24 170.7(2)
S2 Co1 C23 C24 -38.8(4)
C7 Co1 C23 C27 -149.89(18)
C25 Co1 C23 C27 81.3(2)
C26 Co1 C23 C27 37.3(2)
C8 Co1 C23 C27 -109.52(19)
C24 Co1 C23 C27 116.8(3)
C9 Co1 C23 C27 -72.5(2)
S2 Co1 C23 C27 78.0(3)
C27 C23 C24 C25 -2.1(4)
Co1 C23 C24 C25 58.5(3)
C27 C23 C24 Co1 -60.6(3)
C27 Co1 C24 C25 -82.9(2)
C7 Co1 C24 C25 141.7(2)
C23 Co1 C24 C25 -121.7(3)
C26 Co1 C24 C25 -39.0(2)
C8 Co1 C24 C25 -178.96(18)
C9 Co1 C24 C25 -139.8(3)
S2 Co1 C24 C25 41.2(2)
C27 Co1 C24 C23 38.8(2)
C7 Co1 C24 C23 -96.5(2)
C25 Co1 C24 C23 121.7(3)
C26 Co1 C24 C23 82.7(2)
C8 Co1 C24 C23 -57.2(2)
C9 Co1 C24 C23 -18.1(4)
S2 Co1 C24 C23 162.91(18)
C23 C24 C25 C26 2.4(4)
Co1 C24 C25 C26 60.8(3)
C23 C24 C25 Co1 -58.4(3)
C27 Co1 C25 C24 79.4(2)
C7 Co1 C25 C24 -53.0(3)
C23 Co1 C25 C24 36.0(2)
C26 Co1 C25 C24 117.3(3)
C8 Co1 C25 C24 2.6(4)
C9 Co1 C25 C24 131.1(3)
S2 Co1 C25 C24 -145.4(2)
C27 Co1 C25 C26 -37.9(2)
C7 Co1 C25 C26 -170.28(17)
C23 Co1 C25 C26 -81.3(2)
C8 Co1 C25 C26 -114.6(3)
C24 Co1 C25 C26 -117.3(3)
C9 Co1 C25 C26 13.8(5)
S2 Co1 C25 C26 97.4(2)
C24 C25 C26 C27 -1.8(4)
Co1 C25 C26 C27 59.7(3)
C24 C25 C26 Co1 -61.5(3)
C7 Co1 C26 C27 -76.7(6)
C25 Co1 C26 C27 -118.2(3)
C23 Co1 C26 C27 -37.3(2)
C8 Co1 C26 C27 30.3(3)
C24 Co1 C26 C27 -80.4(2)
C9 Co1 C26 C27 68.1(2)
S2 Co1 C26 C27 158.1(2)
C27 Co1 C26 C25 118.2(3)
C7 Co1 C26 C25 41.5(6)
C23 Co1 C26 C25 80.9(2)
C8 Co1 C26 C25 148.45(18)
C24 Co1 C26 C25 37.7(2)
C9 Co1 C26 C25 -173.8(2)
S2 Co1 C26 C25 -83.8(2)
C24 C23 C27 C26 0.9(4)
Co1 C23 C27 C26 -60.5(3)
C24 C23 C27 Co1 61.4(3)
C25 C26 C27 C23 0.6(4)
Co1 C26 C27 C23 60.5(3)
C25 C26 C27 Co1 -60.0(3)
C7 Co1 C27 C23 44.9(3)
C25 Co1 C27 C23 -81.1(2)
C26 Co1 C27 C23 -119.4(3)
C8 Co1 C27 C23 78.7(2)
C24 Co1 C27 C23 -38.4(2)
C9 Co1 C27 C23 117.8(2)
S2 Co1 C27 C23 -148.64(17)
C7 Co1 C27 C26 164.23(17)
C25 Co1 C27 C26 38.2(2)
C23 Co1 C27 C26 119.4(3)
C8 Co1 C27 C26 -161.92(19)
C24 Co1 C27 C26 80.9(2)
C9 Co1 C27 C26 -122.9(2)
S2 Co1 C27 C26 -29.3(3)
C4 O2 C5A C6A -143.3(5)
C5 O2 C5A C6A -59.6(7)
